data_2004297
loop_
_publ_author_name
'\"Ulk\"u, D.'
'Tahir, M. N.'
'Menzek, A.'
'Balc\?i, M.'

_publ_section_title
;
 Unusual Chlorination During an Epoxidation Reaction of an
 Ethenocyclopropa[<i>b</i>]naphthalene Derivative
;
_journal_issue 12
_journal_name_full 'Acta Crystallographica Section C'
_journal_page_first 2714
_journal_page_last 2715
_journal_paper_doi 10.1107/S0108270195009383
_journal_volume 51
_journal_year 1995
_chemical_formula_sum 'C14 H11 Cl2 N'
_chemical_formula_weight 264.156
_space_group_IT_number 15
_symmetry_cell_setting monoclinic
_symmetry_space_group_name_Hall '-C 2yc'
_symmetry_space_group_name_H-M 'C 1 2/c 1'
_atom_type_scat_source IntTabIV
_cell_angle_alpha 90
_cell_angle_beta 101.889(1)
_cell_angle_gamma 90
_cell_formula_units_Z 8
_cell_length_a 30.403(1)
_cell_length_b 8.130(1)
_cell_length_c 10.354(2)
_cell_measurement_reflns_used 16
_cell_measurement_temperature 295
_cell_measurement_theta_max 18.17
_cell_measurement_theta_min 8.25
_cell_volume 2504.4(6)
_computing_cell_refinement 'CAD-4 Express'
_computing_data_collection 'CAD-4 Express (Enraf-Nonius, 1993)'
_computing_data_reduction 'MolEN (Fair, 1990)'
_computing_molecular_graphics 'ORTEPII (Johnson, 1976)'
_computing_publication_material MolEN
_computing_structure_refinement LSFM
_computing_structure_solution 'MolEN: SIR'
_diffrn_measurement_device 'Enraf-Nonius CAD-4'
_diffrn_measurement_method '\w/2\q scans'
_diffrn_radiation_type MoK\a
_diffrn_radiation_wavelength 0.71073
_diffrn_reflns_av_R_equivalents 0.029
_diffrn_reflns_limit_h_max 32
_diffrn_reflns_limit_h_min -32
_diffrn_reflns_limit_k_max 0
_diffrn_reflns_limit_k_min -8
_diffrn_reflns_limit_l_max 11
_diffrn_reflns_limit_l_min 0
_diffrn_reflns_number 1805
_diffrn_reflns_theta_max 22.79
_diffrn_standards_decay_% '2.14 intensities were corrected'
_diffrn_standards_interval_time 120
_diffrn_standards_number 3
_exptl_absorpt_coefficient_mu 0.47
_exptl_absorpt_correction_T_max 0.999
_exptl_absorpt_correction_T_min 0.85
_exptl_absorpt_correction_type 'empirical, \y scan (MolEN; Fair, 1990)'
_exptl_crystal_colour colourless
_exptl_crystal_density_diffrn 1.401
_exptl_crystal_description plate
_exptl_crystal_size_max 0.35
_exptl_crystal_size_mid 0.25
_exptl_crystal_size_min 0.15
_refine_diff_density_max 0.164
_refine_diff_density_min -0.163
_refine_ls_extinction_method none
_refine_ls_goodness_of_fit_obs 1.35
_refine_ls_hydrogen_treatment refxyz
_refine_ls_number_parameters 187
_refine_ls_number_reflns 691
_refine_ls_R_factor_obs 0.056
_refine_ls_shift/esd_max 0.00037
_refine_ls_structure_factor_coef F
_refine_ls_weighting_details w=1/\s^2^(F)
_refine_ls_weighting_scheme calc
_refine_ls_wR_factor_obs 0.050
_reflns_number_observed 753
_reflns_number_total 1577
_reflns_observed_criterion I>=2\s(I)
_cod_data_source_file na1187.cif
_cod_data_source_block na1187a
_cod_depositor_comments
;
The following automatic conversions were performed:

'_refine_ls_weighting_scheme' value ' w=1/\s^2^(F)' was changed to
'calc'. New tag '_refine_ls_weighting_details' was created. The value
of the new tag was set to 'w=1/\s^2^(F)'.

Automatic conversion script
Id: cif_fix_values 3143 2015-03-26 13:38:13Z robertas 
;
_cod_original_cell_volume 2504.2(7)
_cod_original_sg_symbol_H-M 'C 2/c'
_cod_database_code 2004297

loop_
_symmetry_equiv_pos_as_xyz
x,y,z
x,-y,1/2+z
-x,-y,-z
-x,y,1/2-z
1/2+x,1/2+y,z
1/2+x,1/2-y,1/2+z
1/2-x,1/2-y,-z
1/2-x,1/2+y,1/2-z

loop_
_atom_site_label
_atom_site_fract_x
_atom_site_fract_y
_atom_site_fract_z
_atom_site_B_iso_or_equiv
Cl1 0.92496(9) 0.2206(3) 0.6539(2) 5.15(6)
Cl2 0.81779(8) 0.0526(3) 0.7528(3) 4.94(6)
N1 1.0378(2) 0.1942(9) 1.1310(7) 4.5(2)
C1 0.8433(2) 0.3357(9) 0.9674(7) 2.8(2)
C2 0.8590(3) 0.4634(10) 0.8973(8) 3.3(2)
C3 0.8353(3) 0.6109(11) 0.8839(9) 4.4(3)
C4 0.7980(3) 0.6297(12) 0.9373(9) 5.1(3)
C5 0.7834(3) 0.5031(12) 1.0040(12) 5.4(3)
C6 0.8059(3) 0.3559(12) 1.0196(8) 4.1(2)
C7 0.9354(3) 0.3738(10) 0.9659(8) 3.1(2)
C8 0.9197(3) 0.2345(9) 1.0387(7) 2.9(2)
C9 0.9599(3) 0.2116(10) 0.9753(8) 3.5(2)
C10 1.0031(3) 0.2002(10) 1.0626(8) 3.5(2)
C11 0.8723(2) 0.1816(10) 0.9698(7) 2.9(2)
C12 0.9007(3) 0.4204(10) 0.8468(7) 3.0(2)
C13 0.8849(3) 0.2780(10) 0.7517(7) 3.4(2)
C14 0.8725(3) 0.1275(10) 0.8298(8) 3.2(2)
H3 0.844(2) 0.691(9) 0.834(6) 6.1
H4 0.782(2) 0.74(1) 0.912(7) 7.0
H5 0.755(2) 0.52(1) 1.039(7) 7.1
H6 0.799(2) 0.273(9) 1.067(6) 5.6
H7 0.952(2) 0.466(8) 1.018(6) 4.4
H8 0.925(2) 0.233(9) 1.133(6) 4.1
H9 0.955(2) 0.154(8) 0.910(6) 4.4
H11 0.861(2) 0.112(8) 1.014(6) 3.6
H12 0.913(2) 0.510(8) 0.799(6) 4.2
H13 0.859(2) 0.309(9) 0.682(6) 4.6
H14 0.894(2) 0.044(8) .825(6) 4.2

loop_
_geom_angle_atom_site_label_1
_geom_angle_atom_site_label_2
_geom_angle_atom_site_label_3
_geom_angle
_geom_angle_publ_flag
C2 C1 C6 120.9(8) yes
C2 C1 C11 111.0(7) yes
C6 C1 C11 128.0(8) yes
C1 C2 C3 117.7(8) yes
C1 C2 C12 113.9(7) yes
C3 C2 C12 128.4(8) yes
C2 C3 C4 120.8(9) yes
C3 C4 C5 120.2(9) yes
C4 C5 C6 120.8(9) yes
C1 C6 C5 119.6(9) yes
C8 C7 C9 60.6(6) yes
C8 C7 C12 111.3(6) yes
C9 C7 C12 121.9(7) yes
C7 C8 C9 60.2(6) yes
C7 C8 C11 110.2(6) yes
C9 C8 C11 122.0(6) yes
C7 C9 C8 59.2(5) yes
C7 C9 C10 118.2(7) yes
C8 C9 C10 116.8(7) yes
N1 C10 C9 178.5(9) yes
C1 C11 C8 105.2(6) yes
C1 C11 C14 109.8(6) yes
C8 C11 C14 109.7(6) yes
C2 C12 C7 105.8(6) yes
C2 C12 C13 102.8(6) yes
C7 C12 C13 114.5(7) yes
Cl1 C13 C12 113.4(6) yes
Cl1 C13 C14 110.7(6) yes
C12 C13 C14 109.8(6) yes
Cl2 C14 C11 109.7(6) yes
Cl2 C14 C13 109.7(5) yes
C11 C14 C13 108.5(7) yes
C2 C3 H3 118.(5) no
C4 C3 H3 121.(5) no
C3 C4 H4 113.(5) no
C5 C4 H4 127.(5) no
C4 C5 H5 119.(5) no
C6 C5 H5 120.(5) no
C1 C6 H6 117.(5) no
C5 C6 H6 123.(5) no
C8 C7 H7 118.(4) no
C9 C7 H7 115.(4) no
C12 C7 H7 117.(3) no
C7 C8 H8 122.(4) no
C9 C8 H8 118.(4) no
C11 C8 H8 114.(4) no
C7 C9 H9 117.(4) no
C8 C9 H9 115.(5) no
C10 C9 H9 118.(4) no
C1 C11 H11 105.(4) no
C8 C11 H11 113.(4) no
C14 C11 H11 114.(4) no
C2 C12 H12 115.(4) no
C7 C12 H12 109.(3) no
C13 C12 H12 109.(4) no
Cl1 C13 H13 101.(4) no
C12 C13 H13 112.(4) no
C14 C13 H13 110.(4) no
Cl2 C14 H14 108.(4) no
C11 C14 H14 113.(4) no
C13 C14 H14 107.(4) no

loop_
_geom_bond_atom_site_label_1
_geom_bond_atom_site_label_2
_geom_bond_distance
_geom_bond_publ_flag
Cl1 C13 1.799(9) yes
Cl2 C14 1.795(8) yes
N1 C10 1.140(10) yes
C1 C2 1.410(10) yes
C1 C6 1.370(10) yes
C1 C11 1.530(10) yes
C2 C3 1.390(10) yes
C2 C12 1.510(10) yes
C3 C4 1.370(10) yes
C4 C5 1.360(10) yes
C5 C6 1.370(10) yes
C7 C8 1.490(10) yes
C7 C9 1.510(10) yes
C7 C12 1.500(10) yes
C8 C9 1.510(10) yes
C8 C11 1.530(10) yes
C9 C10 1.440(10) yes
C11 C14 1.520(10) yes
C12 C13 1.530(10) yes
C13 C14 1.560(10) yes
C3 H3 0.91(8) no
C4 H4 1.05(8) no
C5 H5 1.02(8) no
C6 H6 0.89(7) no
C7 H7 1.00(6) no
C8 H8 0.96(6) no
C9 H9 0.81(6) no
C11 H11 0.85(6) no
C12 H12 1.00(7) no
C13 H13 0.98(6) no
C14 H14 0.95(7) no

loop_
_geom_torsion_atom_site_label_1
_geom_torsion_atom_site_label_2
_geom_torsion_atom_site_label_3
_geom_torsion_atom_site_label_4
_geom_torsion
_geom_torsion_publ_flag
Cl1 C13 C14 Cl2 -104.2(5) yes
Cl1 C13 C12 C7 -75.4(8) yes
Cl2 C14 C13 C12 129.9(6) yes
Cl2 C14 C11 C8 176.1(6) yes
Cl1 C13 C14 C11 135.9(6) yes
Cl1 C13 C12 C2 170.3(5) yes
Cl2 C14 C11 C1 -68.8(7) yes
